data_4087448
loop_
_publ_author_name
'Yang, Xiang-Yuan'
'Tay, Wee Shan'
'Li, Yongxin'
'Pullarkat, Sumod A.'
'Leung, Pak-Hing'

_publ_section_title
;
 Versatile Syntheses of Optically Pure PCE Pincer Ligands: Facile
 Modifications of the Pendant Arms and Ligand Backbones
;
_journal_issue 8
_journal_name_full Organometallics
_journal_page_first 1582
_journal_paper_doi 10.1021/acs.organomet.5b00132
_journal_volume 34
_journal_year 2015
_chemical_absolute_configuration ad
_chemical_formula_sum 'C66 H56 Cl O8.5 P2 Pd'
_chemical_formula_weight 1188.89
_space_group_crystal_system monoclinic
_space_group_IT_number 4
_space_group_name_Hall 'P 2yb'
_space_group_name_H-M_alt 'P 1 21 1'
_atom_sites_solution_hydrogens mixed
_cell_angle_alpha 90
_cell_angle_beta 103.6885(12)
_cell_angle_gamma 90
_cell_formula_units_Z 2
_cell_length_a 10.0983(3)
_cell_length_b 19.6982(5)
_cell_length_c 14.5659(4)
_cell_measurement_reflns_used 9960
_cell_measurement_temperature 103.(2)
_cell_measurement_theta_max 32.5728
_cell_measurement_theta_min 2.3190
_cell_volume 2815.13(14)
_computing_cell_refinement 'SAINT V8.34A (Bruker AXS Inc., 2013)'
_computing_data_collection 'APEX2 (Bruker AXS Inc., 2013)'
_computing_data_reduction 'SAINT V8.34A (Bruker AXS Inc., 2013)'
_computing_molecular_graphics 'XP (Bruker AXS Inc., 2013)'
_computing_publication_material 'APEX2 (Bruker AXS Inc., 2013)'
_computing_structure_refinement 'SHELXL-2013 (Sheldrick, 2013)'
_diffrn_ambient_temperature 103.(2)
_diffrn_detector_area_resol_mean 8.3333
_diffrn_measured_fraction_theta_full 0.995
_diffrn_measured_fraction_theta_max 0.995
_diffrn_measurement_device_type 'CCD area detector'
_diffrn_measurement_method 'phi and omega scans'
_diffrn_radiation_monochromator graphite
_diffrn_radiation_type MoK\a
_diffrn_radiation_wavelength 0.71073
_diffrn_reflns_av_R_equivalents 0.0445
_diffrn_reflns_av_unetI/netI 0.0680
_diffrn_reflns_limit_h_max 15
_diffrn_reflns_limit_h_min -15
_diffrn_reflns_limit_k_max 30
_diffrn_reflns_limit_k_min -30
_diffrn_reflns_limit_l_max 22
_diffrn_reflns_limit_l_min -21
_diffrn_reflns_number 51057
_diffrn_reflns_theta_full 33.31
_diffrn_reflns_theta_max 33.31
_diffrn_reflns_theta_min 2.52
_diffrn_source 'fine-focus sealed tube'
_exptl_absorpt_coefficient_mu 0.492
_exptl_absorpt_correction_T_max 0.90
_exptl_absorpt_correction_T_min 0.81
_exptl_absorpt_correction_type multi-scan
_exptl_absorpt_process_details 'SADABS V2012/1 (Bruker AXS Inc.)'
_exptl_crystal_colour colourless
_exptl_crystal_density_diffrn 1.403
_exptl_crystal_density_method 'not measured'
_exptl_crystal_description block
_exptl_crystal_F_000 1226
_exptl_crystal_size_max 0.400
_exptl_crystal_size_mid 0.320
_exptl_crystal_size_min 0.220
_refine_diff_density_max 1.115
_refine_diff_density_min -0.895
_refine_ls_abs_structure_details
;
Flack x determined using 8038 quotients [(I+)-(I-)]/[(I+)+(I-)]
(Parsons and Flack (2004), Acta Cryst. A60, s61).
;
_refine_ls_abs_structure_Flack -0.016(8)
_refine_ls_extinction_method none
_refine_ls_goodness_of_fit_ref 1.015
_refine_ls_hydrogen_treatment constr
_refine_ls_matrix_type full
_refine_ls_number_parameters 712
_refine_ls_number_reflns 21436
_refine_ls_number_restraints 1
_refine_ls_restrained_S_all 1.015
_refine_ls_R_factor_all 0.0501
_refine_ls_R_factor_gt 0.0399
_refine_ls_shift/su_max 0.002
_refine_ls_shift/su_mean 0.000
_refine_ls_structure_factor_coef Fsqd
_refine_ls_weighting_details 'w=1/[\s^2^(Fo^2^)+(0.0275P)^2^+0.2805P] where P=(Fo^2^+2Fc^2^)/3'
_refine_ls_weighting_scheme calc
_refine_ls_wR_factor_gt 0.0748
_refine_ls_wR_factor_ref 0.0797
_reflns_number_gt 18882
_reflns_number_total 21436
_reflns_threshold_expression 'I > 2\s(I)'
_cod_data_source_file om5b00132_si_007.cif
_cod_data_source_block I
_cod_original_formula_sum 'C66 H56 Cl O8.50 P2 Pd'
_cod_database_code 4087448

loop_
_space_group_symop_operation_xyz
'x, y, z'
'-x, y+1/2, -z'

loop_
_atom_site_type_symbol
_atom_site_label
_atom_site_fract_x
_atom_site_fract_y
_atom_site_fract_z
_atom_site_U_iso_or_equiv
_atom_site_adp_type
_atom_site_calc_flag
_atom_site_refinement_flags_adp
_atom_site_refinement_flags_occupancy
_atom_site_refinement_flags_posn
_atom_site_occupancy
Pd Pd1 -0.04019(2) 0.66506(2) 0.80486(2) 0.01218(4) Uani d . . . 1
C C1 0.1445(3) 0.67701(14) 0.77838(19) 0.0130(6) Uani d . . . 1
C C2 0.2638(2) 0.66917(17) 0.85048(17) 0.0122(4) Uani d . . . 1
C C3 0.3918(3) 0.67351(17) 0.82897(19) 0.0159(6) Uani d . . . 1
H H3 0.4719 0.6654 0.8771 0.019 Uiso calc U . R 1
C C4 0.4028(3) 0.68953(16) 0.7385(2) 0.0185(6) Uani d . . . 1
H H4 0.4901 0.693 0.7249 0.022 Uiso calc U . R 1
C C5 0.2859(3) 0.70055(15) 0.6677(2) 0.0163(5) Uani d . . . 1
H H5 0.2932 0.7137 0.6063 0.02 Uiso calc U . R 1
C C6 0.1573(3) 0.69227(14) 0.68667(19) 0.0128(5) Uani d . . . 1
C C7 0.0299(3) 0.69997(14) 0.60711(19) 0.0121(5) Uani d . . . 1
H H7 0.0443 0.7357 0.5617 0.015 Uiso calc U . R 1
C C8 -0.0155(3) 0.63278(14) 0.55394(19) 0.0127(5) Uani d . . . 1
H H8 -0.0577 0.6027 0.5944 0.015 Uiso calc U . R 1
C C9 0.1075(3) 0.59683(15) 0.5320(2) 0.0154(5) Uani d . . . 1
C C10 0.2774(4) 0.5143(2) 0.5893(3) 0.0374(10) Uani d . . . 1
H H10A 0.3507 0.5488 0.5999 0.045 Uiso calc U . R 1
H H10B 0.2715 0.4929 0.5269 0.045 Uiso calc U . R 1
C C11 0.3075(3) 0.46200(16) 0.6653(2) 0.0220(6) Uani d . . . 1
C C12 0.3617(4) 0.4805(2) 0.7586(3) 0.0317(8) Uani d . . . 1
H H12 0.3814 0.5269 0.7742 0.038 Uiso calc U . R 1
C C13 0.3873(4) 0.4318(3) 0.8289(3) 0.0414(10) Uani d . . . 1
H H13 0.4234 0.4448 0.8928 0.05 Uiso calc U . R 1
C C14 0.3605(4) 0.3640(2) 0.8064(3) 0.0439(11) Uani d . . . 1
H H14 0.379 0.3305 0.8546 0.053 Uiso calc U . R 1
C C15 0.3073(4) 0.34545(19) 0.7146(4) 0.0402(11) Uani d . . . 1
H H15 0.2885 0.299 0.6992 0.048 Uiso calc U . R 1
C C16 0.2807(4) 0.39421(18) 0.6440(3) 0.0300(8) Uani d . . . 1
H H16 0.2437 0.3809 0.5804 0.036 Uiso calc U . R 1
C C17 -0.1186(3) 0.64644(14) 0.4614(2) 0.0153(6) Uani d . . . 1
C C18 -0.3031(3) 0.59675(17) 0.3500(2) 0.0239(7) Uani d . . . 1
H H18A -0.269 0.5917 0.292 0.029 Uiso calc U . R 1
H H18B -0.3454 0.6422 0.349 0.029 Uiso calc U . R 1
C C19 -0.4061(3) 0.54293(16) 0.3533(2) 0.0191(6) Uani d . . . 1
C C20 -0.3688(4) 0.47804(19) 0.3861(3) 0.0300(8) Uani d . . . 1
H H20 -0.2754 0.4677 0.4113 0.036 Uiso calc U . R 1
C C21 -0.4663(4) 0.4281(2) 0.3826(3) 0.0415(11) Uani d . . . 1
H H21 -0.4398 0.384 0.4063 0.05 Uiso calc U . R 1
C C22 -0.6024(4) 0.4424(2) 0.3446(3) 0.0414(11) Uani d . . . 1
H H22 -0.669 0.4077 0.3398 0.05 Uiso calc U . R 1
C C23 -0.6411(3) 0.5074(2) 0.3135(3) 0.0299(8) Uani d . . . 1
H H23 -0.7348 0.5177 0.2895 0.036 Uiso calc U . R 1
C C24 -0.5440(3) 0.55760(17) 0.3173(2) 0.0217(6) Uani d . . . 1
H H24 -0.5712 0.6021 0.2955 0.026 Uiso calc U . R 1
C C25 -0.0617(3) 0.81891(15) 0.6881(2) 0.0159(5) Uani d . . . 1
C C26 -0.0592(3) 0.84804(17) 0.7750(2) 0.0226(6) Uani d . . . 1
H H26 -0.0811 0.8214 0.8237 0.027 Uiso calc U . R 1
C C27 -0.0246(4) 0.91651(18) 0.7915(3) 0.0306(8) Uani d . . . 1
H H27 -0.0225 0.9364 0.8512 0.037 Uiso calc U . R 1
C C28 0.0063(4) 0.95479(18) 0.7205(3) 0.0324(9) Uani d . . . 1
H H28 0.0317 1.001 0.7319 0.039 Uiso calc U . R 1
C C29 0.0009(4) 0.92682(17) 0.6324(3) 0.0309(8) Uani d . . . 1
H H29 0.0197 0.9542 0.5833 0.037 Uiso calc U . R 1
C C30 -0.0322(3) 0.85868(16) 0.6158(3) 0.0231(6) Uani d . . . 1
H H30 -0.0348 0.8392 0.5558 0.028 Uiso calc U . R 1
C C31 -0.2687(3) 0.72218(15) 0.59436(19) 0.0149(5) Uani d . . . 1
C C32 -0.3388(3) 0.77689(17) 0.5452(2) 0.0202(6) Uani d . . . 1
H H32 -0.2974 0.8205 0.5503 0.024 Uiso calc U . R 1
C C33 -0.4696(3) 0.76791(19) 0.4884(2) 0.0266(7) Uani d . . . 1
H H33 -0.5171 0.8054 0.455 0.032 Uiso calc U . R 1
C C34 -0.5305(3) 0.7046(2) 0.4805(2) 0.0262(7) Uani d . . . 1
H H34 -0.6194 0.6987 0.4414 0.031 Uiso calc U . R 1
C C35 -0.4623(3) 0.64988(18) 0.5293(2) 0.0255(8) Uani d . . . 1
H H35 -0.5038 0.6063 0.5234 0.031 Uiso calc U . R 1
C C36 -0.3322(3) 0.6589(2) 0.58726(19) 0.0192(6) Uani d . . . 1
H H36 -0.2864 0.6215 0.6222 0.023 Uiso calc U . R 1
C C37 0.2530(2) 0.66081(17) 0.95147(17) 0.0119(4) Uani d . . . 1
H H37 0.3281 0.6311 0.987 0.014 Uiso calc U . R 1
C C38 0.2554(3) 0.73095(14) 1.00221(19) 0.0132(5) Uani d . . . 1
H H38 0.1603 0.7491 0.9892 0.016 Uiso calc U . R 1
C C39 0.3090(3) 0.72426(15) 1.1082(2) 0.0159(5) Uani d . . . 1
C C40 0.3154(4) 0.77584(17) 1.2554(2) 0.0230(7) Uani d . . . 1
H H40A 0.4163 0.7767 1.273 0.028 Uiso calc U . R 1
H H40B 0.2841 0.7342 1.282 0.028 Uiso calc U . R 1
C C41 0.2600(3) 0.83709(16) 1.2934(2) 0.0197(6) Uani d . . . 1
C C42 0.1535(4) 0.8321(2) 1.3376(3) 0.0346(9) Uani d . . . 1
H H42 0.1166 0.7888 1.3461 0.042 Uiso calc U . R 1
C C43 0.1002(5) 0.8898(3) 1.3696(3) 0.0535(13) Uani d . . . 1
H H43 0.0252 0.8864 1.3983 0.064 Uiso calc U . R 1
C C44 0.1569(6) 0.9524(3) 1.3597(3) 0.0543(14) Uani d . . . 1
H H44 0.1219 0.992 1.3828 0.065 Uiso calc U . R 1
C C45 0.2640(5) 0.9577(2) 1.3166(3) 0.0464(12) Uani d . . . 1
H H45 0.302 1.0009 1.3096 0.056 Uiso calc U . R 1
C C46 0.3167(4) 0.90021(18) 1.2834(3) 0.0298(8) Uani d . . . 1
H H46 0.391 0.9039 1.2541 0.036 Uiso calc U . R 1
C C47 0.3439(3) 0.78146(15) 0.9657(2) 0.0168(6) Uani d . . . 1
C C48 0.3356(4) 0.86608(16) 0.8496(2) 0.0241(7) Uani d . . . 1
H H48A 0.2864 0.8706 0.7825 0.029 Uiso calc U . R 1
H H48B 0.4291 0.8499 0.8514 0.029 Uiso calc U . R 1
C C49 0.3432(3) 0.93465(15) 0.8969(2) 0.0182(6) Uani d . . . 1
C C50 0.2781(4) 0.94897(19) 0.9676(3) 0.0300(8) Uani d . . . 1
H H50 0.2301 0.914 0.991 0.036 Uiso calc U . R 1
C C51 0.2817(4) 1.01393(19) 1.0052(3) 0.0340(9) Uani d . . . 1
H H51 0.2379 1.023 1.0549 0.041 Uiso calc U . R 1
C C52 0.3496(3) 1.06595(17) 0.9702(3) 0.0265(7) Uani d . . . 1
H H52 0.3501 1.1108 0.9943 0.032 Uiso calc U . R 1
C C53 0.4160(3) 1.05140(17) 0.9000(2) 0.0251(7) Uani d . . . 1
H H53 0.4629 1.0864 0.8759 0.03 Uiso calc U . R 1
C C54 0.4147(3) 0.98613(16) 0.8643(2) 0.0212(6) Uani d . . . 1
H H54 0.463 0.9764 0.8173 0.025 Uiso calc U . R 1
C C55 0.0294(3) 0.64350(14) 1.0509(2) 0.0165(5) Uani d . . . 1
C C56 0.0855(4) 0.61486(16) 1.1387(2) 0.0232(7) Uani d . . . 1
H H56 0.1527 0.5803 1.1445 0.028 Uiso calc U . R 1
C C57 0.0434(4) 0.63680(18) 1.2179(2) 0.0299(8) Uani d . . . 1
H H57 0.0835 0.618 1.2781 0.036 Uiso calc U . R 1
C C58 -0.0561(4) 0.68573(17) 1.2095(3) 0.0326(9) Uani d . . . 1
H H58 -0.0853 0.7003 1.2637 0.039 Uiso calc U . R 1
C C59 -0.1136(4) 0.71369(18) 1.1220(3) 0.0317(8) Uani d . . . 1
H H59 -0.1827 0.7472 1.116 0.038 Uiso calc U . R 1
C C60 -0.0699(3) 0.69259(16) 1.0430(2) 0.0226(6) Uani d . . . 1
H H60 -0.1089 0.7122 0.9831 0.027 Uiso calc U . R 1
C C61 0.1143(3) 0.52948(14) 0.9530(2) 0.0154(5) Uani d . . . 1
C C62 0.2248(3) 0.50130(16) 1.0170(2) 0.0213(6) Uani d . . . 1
H H62 0.2933 0.53 1.0531 0.026 Uiso calc U . R 1
C C63 0.2358(4) 0.43129(17) 1.0285(3) 0.0295(8) Uani d . . . 1
H H63 0.3105 0.4121 1.073 0.035 Uiso calc U . R 1
C C64 0.1363(4) 0.38971(18) 0.9742(3) 0.0326(8) Uani d . . . 1
H H64 0.1428 0.3419 0.9823 0.039 Uiso calc U . R 1
C C65 0.0281(4) 0.41724(18) 0.9086(3) 0.0318(8) Uani d . . . 1
H H65 -0.0387 0.3884 0.871 0.038 Uiso calc U . R 1
C C66 0.0171(3) 0.48686(17) 0.8976(2) 0.0222(6) Uani d . . . 1
H H66 -0.0571 0.5058 0.8522 0.027 Uiso calc U . R 1
Cl Cl1 -0.26103(7) 0.63895(5) 0.82392(6) 0.02827(19) Uani d . . . 1
O O1 0.1614(2) 0.61379(12) 0.46992(16) 0.0221(5) Uani d . . . 1
O O2 0.1469(2) 0.54608(11) 0.59185(17) 0.0229(5) Uani d . . . 1
O O3 -0.1333(2) 0.69932(11) 0.41984(15) 0.0191(4) Uani d . . . 1
O O4 -0.1909(2) 0.59005(11) 0.43325(16) 0.0211(5) Uani d . . . 1
O O5 0.3818(2) 0.67946(10) 1.14754(15) 0.0244(5) Uani d . . . 1
O O6 0.2662(2) 0.77648(10) 1.15254(14) 0.0182(4) Uani d . . . 1
O O7 0.4652(2) 0.78746(13) 0.99564(17) 0.0260(5) Uani d . . . 1
O O8 0.2672(2) 0.81698(11) 0.89494(15) 0.0194(4) Uani d . . . 1
O O9 0.6788(7) 0.7862(3) 0.8816(5) 0.0577(18) Uani d . P . 0.5
H H1O 0.6968 0.746 0.8592 0.087 Uiso d U P R 0.5
H H2O 0.6209 0.7794 0.9185 0.087 Uiso d U P R 0.5
P P1 -0.09900(7) 0.72871(4) 0.67058(5) 0.01159(13) Uani d . . . 1
P P2 0.08466(7) 0.62010(4) 0.94399(5) 0.01220(13) Uani d . . . 1

loop_
_atom_site_aniso_label
_atom_site_aniso_U_11
_atom_site_aniso_U_22
_atom_site_aniso_U_33
_atom_site_aniso_U_12
_atom_site_aniso_U_13
_atom_site_aniso_U_23
Pd1 0.00899(8) 0.01896(9) 0.00901(8) 0.00197(9) 0.00298(6) 0.00296(9)
C1 0.0113(11) 0.0178(16) 0.0106(11) 0.0000(9) 0.0041(9) 0.0009(9)
C2 0.0116(10) 0.0143(11) 0.0104(10) 0.0000(12) 0.0022(8) -0.0015(12)
C3 0.0103(10) 0.0227(16) 0.0140(12) 0.0017(11) 0.0013(8) -0.0013(11)
C4 0.0100(12) 0.0312(16) 0.0152(14) 0.0001(11) 0.0047(10) -0.0023(11)
C5 0.0129(12) 0.0256(15) 0.0115(13) -0.0015(11) 0.0049(10) -0.0003(11)
C6 0.0105(12) 0.0180(12) 0.0095(12) 0.0006(9) 0.0017(9) -0.0003(9)
C7 0.0107(12) 0.0168(13) 0.0094(12) 0.0004(9) 0.0033(9) 0.0023(10)
C8 0.0103(12) 0.0189(13) 0.0082(12) 0.0007(10) 0.0010(9) -0.0002(10)
C9 0.0138(13) 0.0194(13) 0.0127(13) 0.0004(10) 0.0025(10) -0.0023(10)
C10 0.033(2) 0.043(2) 0.043(2) 0.0245(17) 0.0232(18) 0.0184(18)
C11 0.0202(15) 0.0225(15) 0.0253(17) 0.0085(12) 0.0090(12) 0.0027(12)
C12 0.0307(19) 0.0326(19) 0.034(2) 0.0006(15) 0.0109(16) -0.0100(15)
C13 0.031(2) 0.070(3) 0.0219(19) 0.005(2) 0.0041(15) 0.0038(19)
C14 0.0221(19) 0.055(3) 0.055(3) 0.0072(18) 0.0098(18) 0.032(2)
C15 0.0228(19) 0.0218(18) 0.073(3) 0.0017(14) 0.0058(19) 0.0065(19)
C16 0.0208(16) 0.0314(18) 0.034(2) 0.0050(13) -0.0017(14) -0.0069(15)
C17 0.0133(12) 0.0230(15) 0.0099(12) 0.0002(9) 0.0036(10) -0.0006(10)
C18 0.0252(16) 0.0256(16) 0.0157(15) -0.0079(13) -0.0056(12) 0.0032(12)
C19 0.0192(15) 0.0244(15) 0.0119(14) -0.0023(11) 0.0001(11) 0.0014(11)
C20 0.0192(16) 0.0333(19) 0.034(2) -0.0014(13) -0.0012(14) 0.0120(15)
C21 0.032(2) 0.032(2) 0.055(3) -0.0051(16) -0.0034(18) 0.0219(19)
C22 0.0254(19) 0.045(2) 0.049(3) -0.0148(17) -0.0009(17) 0.021(2)
C23 0.0177(16) 0.042(2) 0.0280(19) -0.0033(14) 0.0013(13) 0.0092(15)
C24 0.0203(15) 0.0261(16) 0.0179(15) 0.0008(12) 0.0030(12) 0.0002(12)
C25 0.0118(13) 0.0174(13) 0.0174(14) 0.0019(10) 0.0013(10) 0.0005(11)
C26 0.0206(15) 0.0244(16) 0.0220(16) 0.0039(12) 0.0032(12) -0.0031(12)
C27 0.0258(18) 0.0246(17) 0.039(2) 0.0038(13) 0.0024(15) -0.0125(15)
C28 0.0199(16) 0.0185(16) 0.058(3) -0.0004(13) 0.0070(16) -0.0057(16)
C29 0.0246(18) 0.0212(16) 0.050(2) 0.0025(13) 0.0148(16) 0.0078(15)
C30 0.0215(16) 0.0221(15) 0.0273(17) 0.0023(12) 0.0092(13) 0.0050(13)
C31 0.0109(12) 0.0248(14) 0.0091(12) 0.0019(10) 0.0028(9) 0.0009(10)
C32 0.0172(14) 0.0287(16) 0.0129(14) 0.0052(12) 0.0003(11) 0.0002(12)
C33 0.0185(15) 0.045(2) 0.0133(15) 0.0105(14) -0.0019(12) 0.0002(13)
C34 0.0102(13) 0.055(2) 0.0136(14) -0.0001(14) 0.0025(11) -0.0032(14)
C35 0.0162(13) 0.045(2) 0.0169(14) -0.0110(13) 0.0079(11) -0.0016(13)
C36 0.0144(11) 0.0297(17) 0.0148(12) -0.0029(13) 0.0060(9) 0.0005(14)
C37 0.0127(10) 0.0125(11) 0.0098(10) 0.0013(11) 0.0014(8) -0.0017(12)
C38 0.0138(12) 0.0155(12) 0.0096(12) 0.0013(10) 0.0018(9) 0.0003(10)
C39 0.0191(14) 0.0162(13) 0.0117(13) 0.0016(11) 0.0021(10) -0.0013(10)
C40 0.0343(18) 0.0223(15) 0.0099(13) 0.0080(13) 0.0005(12) -0.0031(11)
C41 0.0205(15) 0.0228(15) 0.0129(14) 0.0028(11) -0.0021(11) -0.0048(11)
C42 0.037(2) 0.044(2) 0.0264(19) -0.0019(17) 0.0149(16) -0.0060(16)
C43 0.047(3) 0.079(4) 0.041(3) 0.019(2) 0.022(2) -0.008(2)
C44 0.073(4) 0.044(3) 0.045(3) 0.032(2) 0.012(2) -0.015(2)
C45 0.065(3) 0.0247(19) 0.044(3) 0.0058(19) 0.002(2) -0.0121(18)
C46 0.0282(18) 0.0245(17) 0.035(2) -0.0002(14) 0.0040(15) -0.0063(14)
C47 0.0209(15) 0.0176(13) 0.0121(13) -0.0006(11) 0.0044(11) -0.0032(10)
C48 0.0353(19) 0.0180(15) 0.0222(16) -0.0046(13) 0.0133(14) 0.0023(12)
C49 0.0185(14) 0.0189(14) 0.0163(14) -0.0006(11) 0.0027(11) 0.0026(11)
C50 0.034(2) 0.0281(18) 0.034(2) -0.0098(14) 0.0213(16) -0.0044(15)
C51 0.036(2) 0.0324(19) 0.039(2) -0.0084(16) 0.0216(17) -0.0134(16)
C52 0.0235(16) 0.0229(16) 0.0306(19) -0.0011(13) 0.0011(13) -0.0075(14)
C53 0.0241(16) 0.0239(16) 0.0247(17) -0.0081(13) 0.0006(13) 0.0044(13)
C54 0.0214(15) 0.0233(15) 0.0194(15) -0.0033(12) 0.0057(12) 0.0037(12)
C55 0.0216(14) 0.0180(13) 0.0119(13) -0.0029(10) 0.0084(11) -0.0004(10)
C56 0.0381(19) 0.0195(15) 0.0132(14) 0.0010(13) 0.0083(13) 0.0020(11)
C57 0.055(2) 0.0238(16) 0.0153(15) -0.0054(16) 0.0162(15) 0.0018(12)
C58 0.055(2) 0.0272(18) 0.0271(18) -0.0098(15) 0.0323(18) -0.0075(13)
C59 0.041(2) 0.0256(18) 0.036(2) 0.0044(15) 0.0244(17) -0.0014(15)
C60 0.0285(17) 0.0223(15) 0.0209(16) 0.0023(12) 0.0136(13) 0.0012(12)
C61 0.0165(13) 0.0166(13) 0.0138(13) -0.0009(10) 0.0049(10) -0.0017(10)
C62 0.0230(16) 0.0171(14) 0.0227(16) -0.0005(11) 0.0034(12) 0.0006(12)
C63 0.038(2) 0.0189(16) 0.031(2) 0.0053(14) 0.0063(16) 0.0060(13)
C64 0.047(2) 0.0151(15) 0.039(2) -0.0020(14) 0.0166(18) -0.0030(14)
C65 0.037(2) 0.0256(18) 0.034(2) -0.0118(15) 0.0112(16) -0.0130(15)
C66 0.0211(16) 0.0253(16) 0.0201(16) -0.0034(12) 0.0047(12) -0.0072(12)
Cl1 0.0112(3) 0.0534(5) 0.0216(4) 0.0023(3) 0.0065(3) 0.0144(3)
O1 0.0221(11) 0.0297(12) 0.0168(11) 0.0056(9) 0.0093(9) 0.0037(9)
O2 0.0214(11) 0.0248(12) 0.0257(12) 0.0095(9) 0.0123(9) 0.0089(9)
O3 0.0205(11) 0.0242(11) 0.0113(10) -0.0020(9) 0.0013(8) 0.0016(8)
O4 0.0198(11) 0.0213(11) 0.0177(11) -0.0024(9) -0.0044(8) 0.0000(8)
O5 0.0353(12) 0.0218(13) 0.0129(10) 0.0136(9) -0.0008(9) -0.0006(8)
O6 0.0257(11) 0.0178(10) 0.0097(9) 0.0059(8) 0.0013(8) -0.0011(8)
O7 0.0185(11) 0.0320(13) 0.0254(13) -0.0050(10) 0.0009(9) -0.0023(10)
O8 0.0233(11) 0.0163(10) 0.0180(11) -0.0019(8) 0.0034(9) 0.0046(8)
O9 0.046(4) 0.047(4) 0.083(5) -0.001(3) 0.022(4) -0.011(4)
P1 0.0097(3) 0.0156(3) 0.0094(3) 0.0013(2) 0.0021(2) 0.0017(2)
P2 0.0130(3) 0.0154(3) 0.0083(3) 0.0013(3) 0.0026(2) 0.0010(2)

loop_
_atom_type_symbol
_atom_type_description
_atom_type_scat_dispersion_real
_atom_type_scat_dispersion_imag
_atom_type_scat_source
C C 0.0033 0.0016 'International Tables Vol C Tables 4.2.6.8 and 6.1.1.4'
H H 0.0000 0.0000 'International Tables Vol C Tables 4.2.6.8 and 6.1.1.4'
O O 0.0106 0.0060 'International Tables Vol C Tables 4.2.6.8 and 6.1.1.4'
P P 0.1023 0.0942 'International Tables Vol C Tables 4.2.6.8 and 6.1.1.4'
Cl Cl 0.1484 0.1585 'International Tables Vol C Tables 4.2.6.8 and 6.1.1.4'
Pd Pd -0.9988 1.0072 'International Tables Vol C Tables 4.2.6.8 and 6.1.1.4'

loop_
_geom_angle_atom_site_label_1
_geom_angle_atom_site_label_2
_geom_angle_atom_site_label_3
_geom_angle
C1 Pd1 P1 80.55(8)
C1 Pd1 P2 82.74(8)
P1 Pd1 P2 161.13(3)
C1 Pd1 Cl1 172.90(8)
P1 Pd1 Cl1 99.13(3)
P2 Pd1 Cl1 98.53(3)
C6 C1 C2 118.6(2)
C6 C1 Pd1 120.45(19)
C2 C1 Pd1 120.98(19)
C3 C2 C1 119.9(2)
C3 C2 C37 120.5(2)
C1 C2 C37 119.5(2)
C4 C3 C2 120.8(2)
C4 C3 H3 119.6
C2 C3 H3 119.6
C3 C4 C5 119.8(3)
C3 C4 H4 120.1
C5 C4 H4 120.1
C4 C5 C6 120.0(3)
C4 C5 H5 120.0
C6 C5 H5 120.0
C5 C6 C1 120.7(2)
C5 C6 C7 119.6(2)
C1 C6 C7 119.6(2)
C6 C7 C8 113.1(2)
C6 C7 P1 102.56(18)
C8 C7 P1 110.58(19)
C6 C7 H7 110.1
C8 C7 H7 110.1
P1 C7 H7 110.1
C17 C8 C9 108.5(2)
C17 C8 C7 110.6(2)
C9 C8 C7 110.0(2)
C17 C8 H8 109.2
C9 C8 H8 109.2
C7 C8 H8 109.2
O1 C9 O2 125.7(3)
O1 C9 C8 124.2(3)
O2 C9 C8 110.1(2)
O2 C10 C11 107.6(3)
O2 C10 H10A 110.2
C11 C10 H10A 110.2
O2 C10 H10B 110.2
C11 C10 H10B 110.2
H10A C10 H10B 108.5
C16 C11 C12 118.9(3)
C16 C11 C10 120.4(3)
C12 C11 C10 120.6(3)
C13 C12 C11 120.3(4)
C13 C12 H12 119.9
C11 C12 H12 119.9
C12 C13 C14 120.1(4)
C12 C13 H13 120.0
C14 C13 H13 120.0
C15 C14 C13 119.9(4)
C15 C14 H14 120.1
C13 C14 H14 120.1
C14 C15 C16 120.2(4)
C14 C15 H15 119.9
C16 C15 H15 119.9
C11 C16 C15 120.6(4)
C11 C16 H16 119.7
C15 C16 H16 119.7
O3 C17 O4 125.0(3)
O3 C17 C8 125.5(3)
O4 C17 C8 109.5(2)
O4 C18 C19 108.6(3)
O4 C18 H18A 110.0
C19 C18 H18A 110.0
O4 C18 H18B 110.0
C19 C18 H18B 110.0
H18A C18 H18B 108.4
C20 C19 C24 119.0(3)
C20 C19 C18 122.1(3)
C24 C19 C18 118.7(3)
C21 C20 C19 120.7(3)
C21 C20 H20 119.7
C19 C20 H20 119.7
C22 C21 C20 120.1(4)
C22 C21 H21 120.0
C20 C21 H21 120.0
C21 C22 C23 119.8(3)
C21 C22 H22 120.1
C23 C22 H22 120.1
C24 C23 C22 120.3(3)
C24 C23 H23 119.8
C22 C23 H23 119.8
C23 C24 C19 120.1(3)
C23 C24 H24 119.9
C19 C24 H24 119.9
C26 C25 C30 119.6(3)
C26 C25 P1 119.4(2)
C30 C25 P1 121.0(2)
C25 C26 C27 120.4(3)
C25 C26 H26 119.8
C27 C26 H26 119.8
C28 C27 C26 119.5(3)
C28 C27 H27 120.3
C26 C27 H27 120.3
C27 C28 C29 120.8(3)
C27 C28 H28 119.6
C29 C28 H28 119.6
C28 C29 C30 120.0(4)
C28 C29 H29 120.0
C30 C29 H29 120.0
C29 C30 C25 119.7(3)
C29 C30 H30 120.2
C25 C30 H30 120.2
C32 C31 C36 119.1(3)
C32 C31 P1 123.5(2)
C36 C31 P1 117.4(2)
C31 C32 C33 120.2(3)
C31 C32 H32 119.9
C33 C32 H32 119.9
C34 C33 C32 120.3(3)
C34 C33 H33 119.9
C32 C33 H33 119.9
C35 C34 C33 120.2(3)
C35 C34 H34 119.9
C33 C34 H34 119.9
C34 C35 C36 119.7(3)
C34 C35 H35 120.1
C36 C35 H35 120.1
C35 C36 C31 120.6(3)
C35 C36 H36 119.7
C31 C36 H36 119.7
C2 C37 C38 111.6(3)
C2 C37 P2 105.42(17)
C38 C37 P2 108.67(18)
C2 C37 H37 110.4
C38 C37 H37 110.4
P2 C37 H37 110.4
C47 C38 C39 108.4(2)
C47 C38 C37 111.0(2)
C39 C38 C37 111.5(2)
C47 C38 H38 108.6
C39 C38 H38 108.6
C37 C38 H38 108.6
O5 C39 O6 124.3(3)
O5 C39 C38 125.4(3)
O6 C39 C38 110.3(2)
O6 C40 C41 107.8(2)
O6 C40 H40A 110.1
C41 C40 H40A 110.1
O6 C40 H40B 110.1
C41 C40 H40B 110.1
H40A C40 H40B 108.5
C42 C41 C46 119.8(3)
C42 C41 C40 121.1(3)
C46 C41 C40 119.0(3)
C41 C42 C43 120.4(4)
C41 C42 H42 119.8
C43 C42 H42 119.8
C44 C43 C42 119.6(4)
C44 C43 H43 120.2
C42 C43 H43 120.2
C45 C44 C43 120.3(4)
C45 C44 H44 119.9
C43 C44 H44 119.9
C44 C45 C46 120.4(4)
C44 C45 H45 119.8
C46 C45 H45 119.8
C45 C46 C41 119.5(4)
C45 C46 H46 120.3
C41 C46 H46 120.3
O7 C47 O8 125.7(3)
O7 C47 C38 124.8(3)
O8 C47 C38 109.5(2)
O8 C48 C49 111.7(3)
O8 C48 H48A 109.3
C49 C48 H48A 109.3
O8 C48 H48B 109.3
C49 C48 H48B 109.3
H48A C48 H48B 107.9
C50 C49 C54 119.0(3)
C50 C49 C48 123.0(3)
C54 C49 C48 118.0(3)
C49 C50 C51 120.8(3)
C49 C50 H50 119.6
C51 C50 H50 119.6
C50 C51 C52 120.1(3)
C50 C51 H51 119.9
C52 C51 H51 119.9
C53 C52 C51 119.1(3)
C53 C52 H52 120.5
C51 C52 H52 120.5
C52 C53 C54 120.5(3)
C52 C53 H53 119.7
C54 C53 H53 119.7
C53 C54 C49 120.5(3)
C53 C54 H54 119.8
C49 C54 H54 119.8
C60 C55 C56 119.5(3)
C60 C55 P2 117.9(2)
C56 C55 P2 122.6(2)
C55 C56 C57 119.9(3)
C55 C56 H56 120.0
C57 C56 H56 120.0
C58 C57 C56 120.3(3)
C58 C57 H57 119.9
C56 C57 H57 119.9
C57 C58 C59 119.9(3)
C57 C58 H58 120.0
C59 C58 H58 120.0
C58 C59 C60 119.8(3)
C58 C59 H59 120.1
C60 C59 H59 120.1
C55 C60 C59 120.5(3)
C55 C60 H60 119.7
C59 C60 H60 119.7
C62 C61 C66 119.4(3)
C62 C61 P2 122.4(2)
C66 C61 P2 118.0(2)
C61 C62 C63 120.4(3)
C61 C62 H62 119.8
C63 C62 H62 119.8
C64 C63 C62 119.4(3)
C64 C63 H63 120.3
C62 C63 H63 120.3
C65 C64 C63 120.6(3)
C65 C64 H64 119.7
C63 C64 H64 119.7
C64 C65 C66 119.9(3)
C64 C65 H65 120.1
C66 C65 H65 120.1
C65 C66 C61 120.3(3)
C65 C66 H66 119.9
C61 C66 H66 119.9
C9 O2 C10 115.9(3)
C17 O4 C18 116.1(2)
C39 O6 C40 114.7(2)
C47 O8 C48 117.1(3)
H1O O9 H2O 107.7
C31 P1 C25 106.81(14)
C31 P1 C7 110.26(13)
C25 P1 C7 102.79(13)
C31 P1 Pd1 120.20(10)
C25 P1 Pd1 114.38(10)
C7 P1 Pd1 100.88(9)
C61 P2 C55 105.36(13)
C61 P2 C37 106.72(14)
C55 P2 C37 107.44(13)
C61 P2 Pd1 119.43(10)
C55 P2 Pd1 116.03(10)
C37 P2 Pd1 100.88(9)

loop_
_geom_bond_atom_site_label_1
_geom_bond_atom_site_label_2
_geom_bond_distance
Pd1 C1 2.006(3)
Pd1 P1 2.2804(7)
Pd1 P2 2.2960(7)
Pd1 Cl1 2.3681(8)
C1 C6 1.405(4)
C1 C2 1.407(3)
C2 C3 1.402(3)
C2 C37 1.510(3)
C3 C4 1.385(4)
C3 H3 0.95
C4 C5 1.389(4)
C4 H4 0.95
C5 C6 1.400(4)
C5 H5 0.95
C6 C7 1.522(4)
C7 C8 1.547(4)
C7 P1 1.854(3)
C7 H7 1.0
C8 C17 1.520(4)
C8 C9 1.528(4)
C8 H8 1.0
C9 O1 1.207(4)
C9 O2 1.324(4)
C10 O2 1.468(4)
C10 C11 1.490(5)
C10 H10A 0.99
C10 H10B 0.99
C11 C16 1.383(5)
C11 C12 1.389(5)
C12 C13 1.383(6)
C12 H12 0.95
C13 C14 1.387(7)
C13 H13 0.95
C14 C15 1.367(7)
C14 H14 0.95
C15 C16 1.387(6)
C15 H15 0.95
C16 H16 0.95
C17 O3 1.196(3)
C17 O4 1.339(3)
C18 O4 1.457(4)
C18 C19 1.493(4)
C18 H18A 0.99
C18 H18B 0.99
C19 C20 1.385(5)
C19 C24 1.398(4)
C20 C21 1.384(5)
C20 H20 0.95
C21 C22 1.383(6)
C21 H21 0.95
C22 C23 1.384(6)
C22 H22 0.95
C23 C24 1.384(5)
C23 H23 0.95
C24 H24 0.95
C25 C26 1.385(4)
C25 C30 1.399(4)
C25 P1 1.822(3)
C26 C27 1.400(5)
C26 H26 0.95
C27 C28 1.374(6)
C27 H27 0.95
C28 C29 1.385(6)
C28 H28 0.95
C29 C30 1.390(5)
C29 H29 0.95
C30 H30 0.95
C31 C32 1.391(4)
C31 C36 1.395(5)
C31 P1 1.813(3)
C32 C33 1.394(4)
C32 H32 0.95
C33 C34 1.383(5)
C33 H33 0.95
C34 C35 1.382(5)
C34 H34 0.95
C35 C36 1.395(4)
C35 H35 0.95
C36 H36 0.95
C37 C38 1.564(4)
C37 P2 1.860(3)
C37 H37 1.0
C38 C47 1.515(4)
C38 C39 1.516(4)
C38 H38 1.0
C39 O5 1.204(3)
C39 O6 1.340(3)
C40 O6 1.463(4)
C40 C41 1.490(4)
C40 H40A 0.99
C40 H40B 0.99
C41 C42 1.382(5)
C41 C46 1.391(5)
C42 C43 1.386(6)
C42 H42 0.95
C43 C44 1.381(8)
C43 H43 0.95
C44 C45 1.377(7)
C44 H44 0.95
C45 C46 1.385(5)
C45 H45 0.95
C46 H46 0.95
C47 O7 1.205(4)
C47 O8 1.332(4)
C48 O8 1.437(4)
C48 C49 1.510(4)
C48 H48A 0.99
C48 H48B 0.99
C49 C50 1.376(5)
C49 C54 1.392(4)
C50 C51 1.389(5)
C50 H50 0.95
C51 C52 1.395(5)
C51 H51 0.95
C52 C53 1.378(5)
C52 H52 0.95
C53 C54 1.386(5)
C53 H53 0.95
C54 H54 0.95
C55 C60 1.378(4)
C55 C56 1.389(4)
C55 P2 1.834(3)
C56 C57 1.389(5)
C56 H56 0.95
C57 C58 1.377(5)
C57 H57 0.95
C58 C59 1.383(6)
C58 H58 0.95
C59 C60 1.390(5)
C59 H59 0.95
C60 H60 0.95
C61 C62 1.389(4)
C61 C66 1.395(4)
C61 P2 1.810(3)
C62 C63 1.391(4)
C62 H62 0.95
C63 C64 1.389(5)
C63 H63 0.95
C64 C65 1.382(6)
C64 H64 0.95
C65 C66 1.382(5)
C65 H65 0.95
C66 H66 0.95
O9 H1O 0.8914
O9 H2O 0.8928
